data_1558487
loop_
_publ_author_name
'Glerup, Jorgen'
'Hazell, Alan'
'Michelsen, Kirsten'
'Weihe, Hogni'

_publ_section_title
;
 Synthesis and Magnetic Susceptibility of New Bimetallic, Tetranuclear and
 Octanuclear Complex Ions Containing Molybdenum(VI)/Tungsten(VI) and
 Chromium(III)/Rhodium(III). Crystal Structures of
 {[MoO4Crcyclam]2}(ClO4)2, {[MoO4Rhcyclam]2}(ClO4)2 and
 {[WO4Crcyclam]4}(ClO4)4.3H2O
;
_journal_name_full 'Acta Chemica Scandinavica'
_journal_page_first 618
_journal_page_last 627
_journal_paper_doi 10.3891/acta.chem.scand.48-0618
_journal_volume 48
_journal_year 1994
_chemical_formula_sum 'C20 H48 Cl2 Cr2 Mo2 N8 O16'
_chemical_formula_weight 1023.38
_chemical_name_common
;
{[MoO4Crcyclam]2}(ClO4)2
;
_space_group_IT_number 14
_space_group_name_Hall '-P 2yn'
_space_group_name_H-M_alt 'P 1 21/n 1'
_symmetry_cell_setting monoclinic
_symmetry_Int_Tables_number 14
_symmetry_space_group_name_Hall '-P 2yn'
_symmetry_space_group_name_H-M 'P 1 21/n 1'
_cell_angle_alpha 90.
_cell_angle_beta 104.001(8)
_cell_angle_gamma 90.
_cell_formula_units_Z 2
_cell_length_a 10.051(1)
_cell_length_b 15.162(2)
_cell_length_c 12.244(1)
_cell_volume 1810.5(3)
_diffrn_ambient_temperature 295
_diffrn_radiation_probe x-ray
_diffrn_radiation_type MoK\a
_diffrn_radiation_wavelength 0.71073
_exptl_absorpt_coefficient_mu 1.455
_exptl_crystal_density_diffrn 1.877
_refine_ls_goodness_of_fit_ref 2.04
_refine_ls_number_parameters 227
_refine_ls_number_reflns 2113
_refine_ls_R_factor_gt 0.064
_refine_ls_wR_factor_gt 0.080
_cod_data_source_file Acta-Chem-Scand-1994-48-618-1.cif
_cod_data_source_block 1
_cod_original_sg_symbol_H-M 'P 21/n'
_cod_database_code 1558487

loop_
_space_group_symop_id
_space_group_symop_operation_xyz
1 x,y,z
2 1/2-x,1/2+y,1/2-z
3 -x,-y,-z
4 1/2+x,1/2-y,1/2+z

loop_
_atom_site_label
_atom_site_type_symbol
_atom_site_thermal_displace_type
_atom_site_fract_x
_atom_site_fract_y
_atom_site_fract_z
_atom_site_occupancy
_atom_site_U_iso_or_equiv
_atom_site_calc_flag
_atom_site_refinement_flags
_atom_site_disorder_assembly
_atom_site_disorder_group
Mo Mo Uiso 0.14910(10) 0.61250(10) 0.07000(10) 1.000 0.0370(10) . . . .
Cr Cr Uiso 0.1739(2) 0.38670(10) 0.15130(10) 1.000 0.0250(10) . . . .
Cl Cl Uiso -0.3544(5) 0.0957(2) 0.2159(3) 1.000 0.070(3) . . . .
O1 O Uiso 0.0100(8) 0.3915(4) 0.0324(5) 1.000 0.040(4) . . . .
O2 O Uiso 0.1913(8) 0.5137(4) 0.1462(6) 1.000 0.045(5) . . . .
O3 O Uiso 0.2771(9) 0.6370(6) 0.0068(7) 1.000 0.064(6) . . . .
O4 O Uiso 0.1389(9) 0.6980(5) 0.1617(6) 1.000 0.055(5) . . . .
N1 N Uiso 0.0690(11) 0.3978(6) 0.2783(8) 1.000 0.051(7) . . . .
N4 N Uiso 0.3456(11) 0.3898(6) 0.2875(8) 1.000 0.055(6) . . . .
N8 N Uiso 0.2947(12) 0.3609(7) 0.0397(7) 1.000 0.054(7) . . . .
N11 N Uiso 0.1511(11) 0.2501(6) 0.1509(8) 1.000 0.055(7) . . . .
C2 C Uiso 0.169(2) 0.3915(11) 0.3876(10) 1.000 0.084(11) . . . .
C3 C Uiso 0.3048(19) 0.4330(8) 0.3791(10) 1.000 0.068(10) . . . .
C5 C Uiso 0.4686(16) 0.4352(8) 0.2725(14) 1.000 0.079(10) . . . .
O5 O Uiso -0.4836(13) 0.0814(8) 0.1386(9) 1.000 0.109(9) . . . .
O6 O Uiso -0.3536(13) 0.0453(8) 0.3140(8) 1.000 0.116(9) . . . .
C6 C Uiso 0.5163(15) 0.3970(10) 0.1685(13) 1.000 0.076(11) . . . .
O7 O Uiso -0.3421(13) 0.1845(8) 0.2403(14) 1.000 0.150(12) . . . .
C7 C Uiso 0.4261(16) 0.4105(9) 0.0622(14) 1.000 0.072(11) . . . .
O8 O Uiso -0.2509(14) 0.0645(9) 0.1751(10) 1.000 0.128(11) . . . .
C9 C Uiso 0.3113(18) 0.2660(10) 0.0304(11) 1.000 0.076(11) . . . .
C10 C Uiso 0.1826(16) 0.2172(9) 0.0421(12) 1.000 0.067(10) . . . .
C12 C Uiso 0.0207(16) 0.2123(8) 0.1571(12) 1.000 0.071(10) . . . .
C13 C Uiso -0.0141(16) 0.2438(11) 0.2639(13) 1.000 0.080(11) . . . .
C14 C Uiso -0.0474(18) 0.3399(11) 0.2712(12) 1.000 0.082(12) . . . .

loop_
_atom_type_symbol
_atom_type_description
_atom_type_scat_dispersion_real
_atom_type_scat_dispersion_imag
_atom_type_scat_source
C C 0.0033 0.0016 ' International Tables Vol C Tables 4.2.6.8 and 6.1.1.4'
Cl Cl 0.1484 0.1585 ' International Tables Vol C Tables 4.2.6.8 and 6.1.1.4'
Cr Cr 0.3209 0.6236 ' International Tables Vol C Tables 4.2.6.8 and 6.1.1.4'
Mo Mo -1.6832 0.6857 ' International Tables Vol C Tables 4.2.6.8 and 6.1.1.4'
N N 0.0061 0.0033 ' International Tables Vol C Tables 4.2.6.8 and 6.1.1.4'
O O 0.0106 0.0060 ' International Tables Vol C Tables 4.2.6.8 and 6.1.1.4'

loop_
_geom_angle_atom_site_label_1
_geom_angle_atom_site_label_2
_geom_angle_atom_site_label_3
_geom_angle
_geom_angle_site_symmetry_1
_geom_angle_site_symmetry_2
_geom_angle_site_symmetry_3
_geom_angle_publ_flag
O2 Mo O3 108.4(4) . . . yes
O2 Mo O4 109.7(3) . . . yes
O1 Mo O2 113.9(3) 3_565 . . yes
O3 Mo O4 107.6(4) . . . yes
O1 Mo O3 109.8(4) 3_565 . . yes
O1 Mo O4 107.3(4) 3_565 . . yes
O1 Cr O2 90.3(3) . . . yes
O1 Cr N1 93.8(4) . . . yes
O1 Cr N4 175.2(3) . . . yes
O1 Cr N8 92.3(4) . . . yes
O1 Cr N11 87.8(3) . . . yes
O2 Cr N1 90.6(3) . . . yes
O2 Cr N4 86.6(3) . . . yes
O2 Cr N8 95.4(4) . . . yes
O2 Cr N11 178.0(3) . . . yes
N1 Cr N4 82.7(4) . . . yes
N1 Cr N8 171.5(4) . . . yes
N1 Cr N11 90.4(4) . . . yes
N4 Cr N8 91.6(4) . . . yes
N4 Cr N11 95.4(4) . . . yes
N8 Cr N11 83.8(4) . . . yes
O7 Cl O8 112.8(9) . . . yes
O5 Cl O8 111.2(8) . . . yes
O5 Cl O6 107.3(8) . . . yes
O5 Cl O7 108.2(8) . . . yes
O6 Cl O7 111.1(9) . . . yes
O6 Cl O8 106.1(8) . . . yes
Mo O1 Cr 174.1(4) 3_565 . . yes
Mo O2 Cr 148.3(4) . . . yes
C2 N1 C14 112.3(11) . . . yes
Cr N1 C2 108.4(10) . . . yes
Cr N1 C14 116.9(8) . . . yes
C3 N4 C5 107.0(11) . . . yes
Cr N4 C3 107.2(9) . . . yes
Cr N4 C5 118.0(8) . . . yes
Cr N8 C7 114.7(8) . . . yes
C7 N8 C9 113.6(12) . . . yes
Cr N8 C9 109.5(9) . . . yes
Cr N11 C10 106.3(7) . . . yes
C10 N11 C12 107.3(10) . . . yes
Cr N11 C12 119.6(8) . . . yes
N1 C2 C3 109.7(11) . . . yes
N4 C3 C2 107.0(11) . . . yes
N4 C5 C6 111.1(11) . . . yes
C5 C6 C7 116.1(13) . . . no
N8 C7 C6 116.2(13) . . . yes
N8 C9 C10 110.8(13) . . . yes
N11 C10 C9 106.4(11) . . . yes
N11 C12 C13 108.8(11) . . . yes
C12 C13 C14 117.4(13) . . . no
N1 C14 C13 113.8(14) . . . yes

loop_
_geom_bond_atom_site_label_1
_geom_bond_atom_site_label_2
_geom_bond_distance
_geom_bond_site_symmetry_1
_geom_bond_site_symmetry_2
_geom_bond_publ_flag
Mo O2 1.762(7) . . yes
Mo O3 1.695(9) . . yes
Mo O4 1.734(8) . . yes
Mo O1 1.778(7) . 3_565 yes
Cr O1 1.918(7) . . yes
Cr O2 1.936(6) . . yes
Cr N1 2.086(11) . . yes
Cr N4 2.090(10) . . yes
Cr N8 2.073(11) . . yes
Cr N11 2.084(9) . . yes
Cl O6 1.422(11) . . yes
Cl O7 1.378(13) . . yes
Cl O8 1.344(15) . . yes
Cl O5 1.426(13) . . yes
N1 C14 1.45(2) . . yes
N1 C2 1.470(17) . . yes
N4 C5 1.465(19) . . yes
N4 C3 1.441(17) . . yes
N8 C9 1.456(19) . . yes
N8 C7 1.49(2) . . yes
N11 C10 1.526(18) . . yes
N11 C12 1.449(19) . . yes
C2 C3 1.53(3) . . no
C5 C6 1.58(2) . . no
C6 C7 1.41(2) . . no
C9 C10 1.53(2) . . no
C12 C13 1.51(2) . . no
C13 C14 1.50(2) . . no

loop_
_geom_torsion_atom_site_label_1
_geom_torsion_atom_site_label_2
_geom_torsion_atom_site_label_3
_geom_torsion_atom_site_label_4
_geom_torsion
_geom_torsion_site_symmetry_1
_geom_torsion_site_symmetry_2
_geom_torsion_site_symmetry_3
_geom_torsion_site_symmetry_4
_geom_torsion_publ_flag
O3 Mo O2 Cr -95.6(9) . . . . no
O4 Mo O2 Cr 147.2(9) . . . . no
O1 Mo O2 Cr 26.9(10) 3_565 . . . no
O1 Cr O2 Mo -20.7(9) . . . . no
N1 Cr O2 Mo -114.5(9) . . . . no
N4 Cr O2 Mo 162.9(9) . . . . no
N8 Cr O2 Mo 71.6(9) . . . . no
O1 Cr N1 C2 177.0(8) . . . . no
O1 Cr N1 C14 48.8(10) . . . . no
O2 Cr N1 C2 -92.6(9) . . . . no
O2 Cr N1 C14 139.2(10) . . . . no
N4 Cr N1 C2 -6.2(8) . . . . no
N4 Cr N1 C14 -134.4(10) . . . . no
N11 Cr N1 C2 89.2(9) . . . . no
N11 Cr N1 C14 -39.0(10) . . . . no
O2 Cr N4 C3 67.6(8) . . . . no
O2 Cr N4 C5 -53.1(8) . . . . no
N1 Cr N4 C3 -23.5(8) . . . . no
N1 Cr N4 C5 -144.1(9) . . . . no
N8 Cr N4 C3 162.9(8) . . . . no
N8 Cr N4 C5 42.2(9) . . . . no
N11 Cr N4 C3 -113.2(8) . . . . no
N11 Cr N4 C5 126.2(9) . . . . no
O1 Cr N8 C7 137.3(9) . . . . no
O1 Cr N8 C9 -93.6(9) . . . . no
O2 Cr N8 C7 46.7(9) . . . . no
O2 Cr N8 C9 175.9(9) . . . . no
N4 Cr N8 C7 -40.0(9) . . . . no
N4 Cr N8 C9 89.2(9) . . . . no
N11 Cr N8 C7 -135.2(9) . . . . no
N11 Cr N8 C9 -6.0(9) . . . . no
O1 Cr N11 C10 70.6(8) . . . . no
O1 Cr N11 C12 -50.9(9) . . . . no
N1 Cr N11 C10 164.4(9) . . . . no
N1 Cr N11 C12 42.9(9) . . . . no
N4 Cr N11 C10 -112.9(9) . . . . no
N4 Cr N11 C12 125.6(9) . . . . no
N8 Cr N11 C10 -21.9(8) . . . . no
N8 Cr N11 C12 -143.4(9) . . . . no
Cr N1 C2 C3 33.6(13) . . . . no
C14 N1 C2 C3 164.4(12) . . . . no
Cr N1 C14 C13 55.2(14) . . . . no
C2 N1 C14 C13 -71.0(15) . . . . no
Cr N4 C3 C2 47.3(11) . . . . no
C5 N4 C3 C2 174.7(11) . . . . no
Cr N4 C5 C6 -55.4(13) . . . . no
C3 N4 C5 C6 -176.2(11) . . . . no
Cr N8 C7 C6 59.2(14) . . . . no
C9 N8 C7 C6 -67.9(16) . . . . no
Cr N8 C9 C10 33.5(12) . . . . no
C7 N8 C9 C10 163.3(11) . . . . no
Cr N11 C10 C9 44.5(12) . . . . no
C12 N11 C10 C9 173.6(11) . . . . no
Cr N11 C12 C13 -58.8(13) . . . . no
C10 N11 C12 C13 -179.8(11) . . . . no
N1 C2 C3 N4 -55.0(15) . . . . no
N4 C5 C6 C7 65.5(16) . . . . no
C5 C6 C7 N8 -69.0(16) . . . . no
N8 C9 C10 N11 -52.6(13) . . . . no
N11 C12 C13 C14 68.3(17) . . . . no
C12 C13 C14 N1 -68.8(17) . . . . no
